data_7008718
loop_
_publ_author_name
'Haftbaradaran, Farzad'
'Mund, Garry'
'Batchelor, Raymond J.'
'Britten, James F.'
'Leznoff, Daniel B.'

_publ_section_title
;
 Synthesis of mixed-donor amido/amino/siloxo ligands from symmetrical
 diamidosilylether ligands via a retro-Brook rearrangement and their
 chromium(ii) complexes
;
_journal_issue 14
_journal_name_full 'Dalton Transactions'
_journal_page_first 2343
_journal_paper_doi 10.1039/b506322a
_journal_year 2005
_chemical_formula_moiety 'C52 H84 Cr2 N4 O4 Si4 , C4 H8 O , C4 H8 O'
_chemical_formula_sum 'C60 H100 Cr2 N4 O6 Si4'
_chemical_formula_weight 1189.79
_chemical_name_systematic
;
?
;
_space_group_IT_number 15
_symmetry_cell_setting monoclinic
_symmetry_space_group_name_Hall '-C 2yc'
_symmetry_space_group_name_H-M 'C 1 2/c 1'
_atom_sites_solution_hydrogens geom
_atom_sites_solution_primary direct
_atom_sites_solution_secondary difmap
_audit_creation_method SHELXL-97
_cell_angle_alpha 90.00
_cell_angle_beta 99.630(4)
_cell_angle_gamma 90.00
_cell_formula_units_Z 4
_cell_length_a 11.146(3)
_cell_length_b 27.506(7)
_cell_length_c 22.192(5)
_cell_measurement_reflns_used 963
_cell_measurement_temperature 173(2)
_cell_measurement_theta_max 27.5
_cell_measurement_theta_min 2.5
_cell_volume 6708(3)
_computing_cell_refinement 'Bruker SMART'
_computing_data_collection 'Bruker SMART'
_computing_data_reduction 'Bruker SAINT'
_computing_molecular_graphics 'Bruker SHELXTL'
_computing_publication_material 'Bruker SHELXTL'
_computing_structure_refinement 'SHELXL-97 (Sheldrick, 1997)'
_computing_structure_solution 'SHELXS-97 (Sheldrick, 1990)'
_diffrn_ambient_temperature 173(2)
_diffrn_measured_fraction_theta_full 0.998
_diffrn_measured_fraction_theta_max 0.998
_diffrn_measurement_device_type 'CCD area detector'
_diffrn_measurement_method 'phi and omega scans'
_diffrn_radiation_monochromator graphite
_diffrn_radiation_source 'rotating anode'
_diffrn_radiation_type MoK\a
_diffrn_radiation_wavelength 0.71073
_diffrn_reflns_av_R_equivalents 0.0413
_diffrn_reflns_av_sigmaI/netI 0.0518
_diffrn_reflns_limit_h_max 11
_diffrn_reflns_limit_h_min -14
_diffrn_reflns_limit_k_max 35
_diffrn_reflns_limit_k_min -28
_diffrn_reflns_limit_l_max 22
_diffrn_reflns_limit_l_min -28
_diffrn_reflns_number 23870
_diffrn_reflns_theta_full 27.48
_diffrn_reflns_theta_max 27.48
_diffrn_reflns_theta_min 1.48
_diffrn_standards_decay_% 0
_exptl_absorpt_coefficient_mu 0.443
_exptl_absorpt_correction_T_max 1.000
_exptl_absorpt_correction_T_min 0.783
_exptl_absorpt_correction_type multi-scan
_exptl_absorpt_process_details SADABS
_exptl_crystal_colour red
_exptl_crystal_density_diffrn 1.178
_exptl_crystal_density_meas 0
_exptl_crystal_density_method 'not measured'
_exptl_crystal_description block
_exptl_crystal_F_000 2560
_exptl_crystal_size_max 0.60
_exptl_crystal_size_mid 0.24
_exptl_crystal_size_min 0.14
_refine_diff_density_max 0.350
_refine_diff_density_min -0.275
_refine_diff_density_rms 0.052
_refine_ls_extinction_coef 0.00013(7)
_refine_ls_extinction_expression Fc^*^=kFc[1+0.001xFc^2^\l^3^/sin(2\q)]^-1/4^
_refine_ls_extinction_method SHELXL
_refine_ls_goodness_of_fit_ref 1.026
_refine_ls_hydrogen_treatment noref
_refine_ls_matrix_type full
_refine_ls_number_parameters 310
_refine_ls_number_reflns 7682
_refine_ls_number_restraints 0
_refine_ls_restrained_S_all 1.026
_refine_ls_R_factor_all 0.0729
_refine_ls_R_factor_gt 0.0451
_refine_ls_shift/su_max 0.035
_refine_ls_shift/su_mean 0.002
_refine_ls_structure_factor_coef Fsqd
_refine_ls_weighting_details 'calc w=1/[\s^2^(Fo^2^)+(0.0728P)^2^+0.0000P] where P=(Fo^2^+2Fc^2^)/3'
_refine_ls_weighting_scheme calc
_refine_ls_wR_factor_gt 0.1226
_refine_ls_wR_factor_ref 0.1339
_reflns_number_gt 5187
_reflns_number_total 7682
_reflns_threshold_expression >2sigma(I)
_cod_data_source_file b506322a.txt
_cod_data_source_block Me3PhNNOCr
_cod_depositor_comments
;
The following automatic conversions were performed:
'_symmetry_cell_setting' value 'Monoclinic' changed to 'monoclinic'
according to '/home/saulius/struct/CIF-dictionaries/cif_core.dic'
dictionary named 'cif_core.dic' version 2.4.1 from 2010-06-29.

Automatic conversion script
Id: cif_fix_enum 1527 2010-12-29 10:47:43Z saulius 
;
_cod_original_sg_symbol_H-M C2/c
_cod_database_code 7008718

loop_
_symmetry_equiv_pos_as_xyz
'x, y, z'
'-x, y, -z+1/2'
'x+1/2, y+1/2, z'
'-x+1/2, y+1/2, -z+1/2'
'-x, -y, -z'
'x, -y, z-1/2'
'-x+1/2, -y+1/2, -z'
'x+1/2, -y+1/2, z-1/2'

loop_
_atom_site_label
_atom_site_type_symbol
_atom_site_fract_x
_atom_site_fract_y
_atom_site_fract_z
_atom_site_U_iso_or_equiv
_atom_site_adp_type
_atom_site_occupancy
_atom_site_symmetry_multiplicity
_atom_site_calc_flag
_atom_site_refinement_flags
_atom_site_disorder_assembly
_atom_site_disorder_group
Cr1 Cr 0.49335(3) 0.082592(13) 0.317387(15) 0.02804(12) Uani 1 1 d . . .
Si1 Si 0.72852(6) 0.05414(2) 0.42268(3) 0.03382(17) Uani 1 1 d . B .
Si2 Si 0.74961(5) 0.04440(3) 0.28754(3) 0.03520(17) Uani 1 1 d . B .
O1 O 0.61741(13) 0.06943(6) 0.26297(7) 0.0324(4) Uani 1 1 d . . .
O2 O 0.34307(14) 0.10713(6) 0.35461(7) 0.0383(4) Uani 1 1 d . . .
N1 N 0.61107(17) 0.09322(7) 0.39770(8) 0.0332(4) Uani 1 1 d . . .
N2 N 0.74878(16) 0.01878(7) 0.35923(8) 0.0326(4) Uani 1 1 d . . .
C1 C 0.7128(3) 0.00773(10) 0.48322(11) 0.0502(7) Uani 1 1 d . . .
H1A H 0.6419 -0.0129 0.4693 0.075 Uiso 1 1 calc R B .
H1B H 0.7023 0.0244 0.5210 0.075 Uiso 1 1 calc R . .
H1C H 0.7862 -0.0125 0.4908 0.075 Uiso 1 1 calc R . .
C2 C 0.8674(2) 0.09040(10) 0.45564(14) 0.0532(7) Uani 1 1 d . . .
H2A H 0.8818 0.1156 0.4265 0.080 Uiso 1 1 calc R B .
H2B H 0.9381 0.0688 0.4637 0.080 Uiso 1 1 calc R . .
H2C H 0.8544 0.1057 0.4939 0.080 Uiso 1 1 calc R . .
C3 C 0.7816(3) -0.00448(11) 0.23450(12) 0.0533(7) Uani 1 1 d . . .
H3A H 0.7179 -0.0293 0.2315 0.080 Uiso 1 1 calc R B .
H3B H 0.8607 -0.0193 0.2501 0.080 Uiso 1 1 calc R . .
H3C H 0.7832 0.0094 0.1940 0.080 Uiso 1 1 calc R . .
C4 C 0.8720(2) 0.09128(11) 0.29287(14) 0.0549(8) Uani 1 1 d . . .
H4A H 0.8559 0.1172 0.3207 0.082 Uiso 1 1 calc R B .
H4B H 0.8736 0.1050 0.2523 0.082 Uiso 1 1 calc R . .
H4C H 0.9508 0.0762 0.3084 0.082 Uiso 1 1 calc R . .
C5 C 0.2974(3) 0.08468(11) 0.40513(14) 0.0622(8) Uani 1 1 d . B .
H5A H 0.3652 0.0711 0.4349 0.075 Uiso 1 1 calc R A 1
H5B H 0.2400 0.0581 0.3904 0.075 Uiso 1 1 calc R A 1
C6 C 0.2338(4) 0.12437(15) 0.43415(18) 0.0841(11) Uani 0.77(2) 1 d P B 1
H6A H 0.1619 0.1115 0.4498 0.101 Uiso 0.77(2) 1 calc PR B 1
H6B H 0.2894 0.1397 0.4684 0.101 Uiso 0.77(2) 1 calc PR B 1
C6A C 0.2338(4) 0.12437(15) 0.43415(18) 0.0841(11) Uani 0.23(2) 1 d P B 2
H6AA H 0.1452 0.1179 0.4288 0.101 Uiso 0.23(2) 1 calc PR B 2
H6AB H 0.2662 0.1267 0.4784 0.101 Uiso 0.23(2) 1 calc PR B 2
C7 C 0.1964(7) 0.1600(3) 0.3839(3) 0.0629(17) Uani 0.77(2) 1 d P B 1
H7A H 0.1886 0.1931 0.4001 0.076 Uiso 0.77(2) 1 calc PR B 1
H7B H 0.1182 0.1505 0.3585 0.076 Uiso 0.77(2) 1 calc PR B 1
C7A C 0.258(4) 0.1693(8) 0.4028(18) 0.091(10) Uani 0.23(2) 1 d P B 2
H7AA H 0.1820 0.1887 0.3931 0.109 Uiso 0.23(2) 1 calc PR B 2
H7AB H 0.3191 0.1891 0.4295 0.109 Uiso 0.23(2) 1 calc PR B 2
C8 C 0.3018(2) 0.15695(10) 0.34730(13) 0.0496(7) Uani 0.77(2) 1 d P B 1
H8A H 0.2733 0.1646 0.3037 0.059 Uiso 0.77(2) 1 calc PR B 1
H8B H 0.3678 0.1798 0.3639 0.059 Uiso 0.77(2) 1 calc PR B 1
C8A C 0.3018(2) 0.15695(10) 0.34730(13) 0.0496(7) Uani 0.23(2) 1 d P B 2
H8AA H 0.3696 0.1787 0.3413 0.059 Uiso 0.23(2) 1 calc PR B 2
H8AB H 0.2359 0.1600 0.3116 0.059 Uiso 0.23(2) 1 calc PR B 2
C11 C 0.5995(2) 0.13886(9) 0.42714(11) 0.0382(6) Uani 1 1 d . B .
C12 C 0.5741(3) 0.14236(10) 0.48707(12) 0.0496(7) Uani 1 1 d . . .
C13 C 0.5626(3) 0.18794(12) 0.51311(14) 0.0629(9) Uani 1 1 d . B .
H13A H 0.5443 0.1892 0.5534 0.075 Uiso 1 1 calc R . .
C14 C 0.5761(3) 0.23100(11) 0.48379(15) 0.0587(8) Uani 1 1 d . . .
C15 C 0.5991(2) 0.22752(10) 0.42486(15) 0.0552(8) Uani 1 1 d . B .
H15A H 0.6077 0.2566 0.4029 0.066 Uiso 1 1 calc R . .
C16 C 0.6103(2) 0.18327(9) 0.39612(13) 0.0451(6) Uani 1 1 d . . .
C21 C 0.7593(2) -0.03346(8) 0.36593(10) 0.0333(5) Uani 1 1 d . B .
C22 C 0.8739(2) -0.05538(9) 0.38310(12) 0.0420(6) Uani 1 1 d . . .
C23 C 0.8798(2) -0.10553(10) 0.39254(13) 0.0500(7) Uani 1 1 d . B .
H23A H 0.9571 -0.1201 0.4052 0.060 Uiso 1 1 calc R . .
C24 C 0.7762(3) -0.13530(9) 0.38409(13) 0.0480(7) Uani 1 1 d . . .
C25 C 0.6656(2) -0.11274(9) 0.36573(12) 0.0431(6) Uani 1 1 d . B .
H25A H 0.5941 -0.1321 0.3587 0.052 Uiso 1 1 calc R . .
C26 C 0.6546(2) -0.06263(9) 0.35702(10) 0.0341(5) Uani 1 1 d . . .
C121 C 0.5566(4) 0.09809(13) 0.52447(15) 0.0813(11) Uani 1 1 d . B .
H12A H 0.5393 0.1082 0.5645 0.122 Uiso 1 1 calc R . .
H12B H 0.6308 0.0783 0.5300 0.122 Uiso 1 1 calc R . .
H12C H 0.4883 0.0789 0.5033 0.122 Uiso 1 1 calc R . .
C141 C 0.5675(3) 0.27983(12) 0.51450(19) 0.0877(13) Uani 1 1 d . B .
H14A H 0.5510 0.2748 0.5561 0.132 Uiso 1 1 calc R . .
H14B H 0.5014 0.2989 0.4910 0.132 Uiso 1 1 calc R . .
H14C H 0.6445 0.2974 0.5163 0.132 Uiso 1 1 calc R . .
C161 C 0.6352(4) 0.18335(11) 0.33082(16) 0.0725(10) Uani 1 1 d . B .
H16A H 0.6400 0.2170 0.3168 0.109 Uiso 1 1 calc R . .
H16B H 0.5692 0.1664 0.3043 0.109 Uiso 1 1 calc R . .
H16C H 0.7125 0.1668 0.3293 0.109 Uiso 1 1 calc R . .
C221 C 0.9891(2) -0.02561(11) 0.39187(14) 0.0564(8) Uani 1 1 d . B .
H22A H 1.0594 -0.0470 0.4037 0.085 Uiso 1 1 calc R . .
H22B H 0.9864 -0.0015 0.4241 0.085 Uiso 1 1 calc R . .
H22C H 0.9964 -0.0090 0.3536 0.085 Uiso 1 1 calc R . .
C241 C 0.7846(3) -0.18952(11) 0.39550(18) 0.0737(10) Uani 1 1 d . B .
H24A H 0.7029 -0.2038 0.3872 0.111 Uiso 1 1 calc R . .
H24B H 0.8209 -0.1956 0.4382 0.111 Uiso 1 1 calc R . .
H24C H 0.8354 -0.2043 0.3685 0.111 Uiso 1 1 calc R . .
C261 C 0.5303(2) -0.04031(9) 0.33879(12) 0.0405(6) Uani 1 1 d . B .
H26A H 0.4684 -0.0659 0.3347 0.061 Uiso 1 1 calc R . .
H26B H 0.5264 -0.0234 0.2997 0.061 Uiso 1 1 calc R . .
H26C H 0.5152 -0.0171 0.3702 0.061 Uiso 1 1 calc R . .

loop_
_atom_site_aniso_label
_atom_site_aniso_U_11
_atom_site_aniso_U_22
_atom_site_aniso_U_33
_atom_site_aniso_U_23
_atom_site_aniso_U_13
_atom_site_aniso_U_12
Cr1 0.0307(2) 0.0317(2) 0.02196(19) -0.00121(14) 0.00502(13) -0.00217(14)
Si1 0.0401(4) 0.0333(4) 0.0256(3) 0.0017(3) -0.0018(3) -0.0081(3)
Si2 0.0275(3) 0.0484(4) 0.0298(3) 0.0072(3) 0.0052(3) 0.0006(3)
O1 0.0286(8) 0.0433(10) 0.0257(8) 0.0038(7) 0.0054(6) 0.0011(7)
O2 0.0413(9) 0.0418(10) 0.0340(9) 0.0002(7) 0.0131(7) 0.0016(7)
N1 0.0402(11) 0.0327(11) 0.0256(10) -0.0024(8) 0.0022(8) -0.0063(8)
N2 0.0320(10) 0.0365(11) 0.0276(10) 0.0029(8) 0.0000(8) -0.0027(8)
C1 0.079(2) 0.0418(15) 0.0287(13) 0.0028(11) 0.0052(13) -0.0029(13)
C2 0.0505(16) 0.0472(17) 0.0552(17) -0.0047(13) -0.0104(13) -0.0102(12)
C3 0.0498(16) 0.075(2) 0.0363(14) 0.0032(14) 0.0122(12) 0.0225(14)
C4 0.0342(14) 0.072(2) 0.0588(18) 0.0246(15) 0.0083(12) -0.0085(13)
C5 0.081(2) 0.061(2) 0.0541(18) -0.0009(15) 0.0416(17) -0.0092(16)
C6 0.088(3) 0.098(3) 0.079(3) -0.016(2) 0.051(2) 0.005(2)
C6A 0.088(3) 0.098(3) 0.079(3) -0.016(2) 0.051(2) 0.005(2)
C7 0.045(3) 0.068(3) 0.080(4) -0.022(3) 0.022(3) 0.006(3)
C7A 0.08(2) 0.059(13) 0.14(2) 0.002(13) 0.055(18) 0.014(11)
C8 0.0503(16) 0.0429(16) 0.0569(17) -0.0069(13) 0.0129(13) 0.0077(12)
C8A 0.0503(16) 0.0429(16) 0.0569(17) -0.0069(13) 0.0129(13) 0.0077(12)
C11 0.0392(13) 0.0392(14) 0.0341(13) -0.0080(10) 0.0002(10) -0.0066(10)
C12 0.0617(18) 0.0525(17) 0.0341(14) -0.0066(12) 0.0065(12) 0.0044(13)
C13 0.072(2) 0.070(2) 0.0441(17) -0.0220(15) 0.0007(14) 0.0142(16)
C14 0.0484(17) 0.0506(18) 0.070(2) -0.0251(16) -0.0100(14) 0.0047(13)
C15 0.0516(17) 0.0361(15) 0.077(2) -0.0088(14) 0.0080(15) -0.0092(12)
C16 0.0452(15) 0.0364(14) 0.0538(16) -0.0041(12) 0.0084(12) -0.0076(11)
C21 0.0367(12) 0.0362(13) 0.0258(11) 0.0001(9) 0.0019(9) 0.0024(10)
C22 0.0352(13) 0.0478(16) 0.0408(14) 0.0024(11) -0.0003(10) 0.0036(11)
C23 0.0468(16) 0.0498(17) 0.0512(17) 0.0050(13) 0.0019(12) 0.0143(13)
C24 0.0565(17) 0.0371(15) 0.0493(16) 0.0005(12) 0.0054(13) 0.0081(12)
C25 0.0464(15) 0.0390(15) 0.0415(14) -0.0036(11) 0.0001(11) -0.0032(11)
C26 0.0363(12) 0.0361(13) 0.0285(12) -0.0024(10) 0.0009(9) -0.0008(10)
C121 0.131(3) 0.077(2) 0.0446(18) 0.0068(16) 0.040(2) 0.026(2)
C141 0.080(2) 0.066(2) 0.106(3) -0.047(2) -0.016(2) 0.0084(18)
C161 0.111(3) 0.0389(17) 0.078(2) 0.0106(15) 0.044(2) -0.0115(17)
C221 0.0354(14) 0.065(2) 0.0650(19) 0.0121(15) -0.0030(13) -0.0002(13)
C241 0.081(2) 0.0425(18) 0.093(3) 0.0043(17) 0.0028(19) 0.0113(16)
C261 0.0335(13) 0.0401(14) 0.0458(15) 0.0037(11) 0.0012(10) -0.0036(10)

loop_
_atom_type_symbol
_atom_type_description
_atom_type_scat_dispersion_real
_atom_type_scat_dispersion_imag
_atom_type_scat_source
C C 0.0033 0.0016 'International Tables Vol C Tables 4.2.6.8 and 6.1.1.4'
H H 0.0000 0.0000 'International Tables Vol C Tables 4.2.6.8 and 6.1.1.4'
N N 0.0061 0.0033 'International Tables Vol C Tables 4.2.6.8 and 6.1.1.4'
O O 0.0106 0.0060 'International Tables Vol C Tables 4.2.6.8 and 6.1.1.4'
Si Si 0.0817 0.0704 'International Tables Vol C Tables 4.2.6.8 and 6.1.1.4'
Cr Cr 0.3209 0.6236 'International Tables Vol C Tables 4.2.6.8 and 6.1.1.4'

loop_
_geom_angle_atom_site_label_1
_geom_angle_atom_site_label_2
_geom_angle_atom_site_label_3
_geom_angle
_geom_angle_site_symmetry_1
_geom_angle_site_symmetry_3
_geom_angle_publ_flag
O1 Cr1 O1 79.54(7) . 2_655 ?
O1 Cr1 N1 98.23(7) . . ?
O1 Cr1 N1 177.15(7) 2_655 . ?
O1 Cr1 O2 165.10(6) . . ?
O1 Cr1 O2 89.71(6) 2_655 . ?
N1 Cr1 O2 92.80(7) . . ?
N1 Si1 N2 106.37(9) . . ?
N1 Si1 C1 119.96(12) . . ?
N2 Si1 C1 103.68(11) . . ?
N1 Si1 C2 109.10(11) . . ?
N2 Si1 C2 113.40(12) . . ?
C1 Si1 C2 104.49(13) . . ?
O1 Si2 N2 109.44(9) . . ?
O1 Si2 C3 110.54(10) . . ?
N2 Si2 C3 108.44(11) . . ?
O1 Si2 C4 109.80(11) . . ?
N2 Si2 C4 109.71(11) . . ?
C3 Si2 C4 108.89(14) . . ?
Si2 O1 Cr1 123.10(8) . . ?
Si2 O1 Cr1 138.75(9) . 2_655 ?
Cr1 O1 Cr1 96.73(6) . 2_655 ?
C8 O2 C5 110.2(2) . . ?
C8 O2 Cr1 121.36(15) . . ?
C5 O2 Cr1 125.13(17) . . ?
C11 N1 Si1 121.69(15) . . ?
C11 N1 Cr1 115.38(14) . . ?
Si1 N1 Cr1 122.36(10) . . ?
C21 N2 Si2 118.87(15) . . ?
C21 N2 Si1 119.11(15) . . ?
Si2 N2 Si1 121.95(11) . . ?
Si1 C1 H1A 109.5 . . ?
Si1 C1 H1B 109.5 . . ?
H1A C1 H1B 109.5 . . ?
Si1 C1 H1C 109.5 . . ?
H1A C1 H1C 109.5 . . ?
H1B C1 H1C 109.5 . . ?
Si1 C2 H2A 109.5 . . ?
Si1 C2 H2B 109.5 . . ?
H2A C2 H2B 109.5 . . ?
Si1 C2 H2C 109.5 . . ?
H2A C2 H2C 109.5 . . ?
H2B C2 H2C 109.5 . . ?
Si2 C3 H3A 109.5 . . ?
Si2 C3 H3B 109.5 . . ?
H3A C3 H3B 109.5 . . ?
Si2 C3 H3C 109.5 . . ?
H3A C3 H3C 109.5 . . ?
H3B C3 H3C 109.5 . . ?
Si2 C4 H4A 109.5 . . ?
Si2 C4 H4B 109.5 . . ?
H4A C4 H4B 109.5 . . ?
Si2 C4 H4C 109.5 . . ?
H4A C4 H4C 109.5 . . ?
H4B C4 H4C 109.5 . . ?
O2 C5 C6 105.9(3) . . ?
O2 C5 H5A 110.6 . . ?
C6 C5 H5A 110.6 . . ?
O2 C5 H5B 110.5 . . ?
C6 C5 H5B 110.5 . . ?
H5A C5 H5B 108.7 . . ?
C7 C6 C5 104.4(3) . . ?
C7 C6 H6A 110.9 . . ?
C5 C6 H6A 110.9 . . ?
C7 C6 H6B 110.9 . . ?
C5 C6 H6B 110.9 . . ?
H6A C6 H6B 108.9 . . ?
C6 C7 C8 102.5(4) . . ?
C6 C7 H7A 111.3 . . ?
C8 C7 H7A 111.3 . . ?
C6 C7 H7B 111.3 . . ?
C8 C7 H7B 111.3 . . ?
H7A C7 H7B 109.2 . . ?
H7AA C7A H7AB 108.3 . . ?
O2 C8 C7 104.4(3) . . ?
O2 C8 H8A 110.9 . . ?
C7 C8 H8A 110.9 . . ?
O2 C8 H8B 110.9 . . ?
C7 C8 H8B 110.9 . . ?
H8A C8 H8B 108.9 . . ?
C12 C11 C16 116.5(2) . . ?
C12 C11 N1 122.6(2) . . ?
C16 C11 N1 120.9(2) . . ?
C13 C12 C11 120.0(3) . . ?
C13 C12 C121 118.0(3) . . ?
C11 C12 C121 122.0(2) . . ?
C14 C13 C12 123.7(3) . . ?
C14 C13 H13A 118.2 . . ?
C12 C13 H13A 118.2 . . ?
C13 C14 C15 116.3(3) . . ?
C13 C14 C141 122.1(3) . . ?
C15 C14 C141 121.6(3) . . ?
C14 C15 C16 122.8(3) . . ?
C14 C15 H15A 118.6 . . ?
C16 C15 H15A 118.6 . . ?
C15 C16 C11 120.7(3) . . ?
C15 C16 C161 118.7(3) . . ?
C11 C16 C161 120.5(2) . . ?
C26 C21 C22 119.3(2) . . ?
C26 C21 N2 120.13(19) . . ?
C22 C21 N2 120.5(2) . . ?
C23 C22 C21 118.8(2) . . ?
C23 C22 C221 120.0(2) . . ?
C21 C22 C221 121.1(2) . . ?
C22 C23 C24 122.7(2) . . ?
C22 C23 H23A 118.6 . . ?
C24 C23 H23A 118.6 . . ?
C25 C24 C23 116.9(2) . . ?
C25 C24 C241 121.3(3) . . ?
C23 C24 C241 121.8(2) . . ?
C24 C25 C26 122.6(2) . . ?
C24 C25 H25A 118.7 . . ?
C26 C25 H25A 118.7 . . ?
C25 C26 C21 119.6(2) . . ?
C25 C26 C261 119.7(2) . . ?
C21 C26 C261 120.7(2) . . ?
C12 C121 H12A 109.5 . . ?
C12 C121 H12B 109.5 . . ?
H12A C121 H12B 109.5 . . ?
C12 C121 H12C 109.5 . . ?
H12A C121 H12C 109.5 . . ?
H12B C121 H12C 109.5 . . ?
C14 C141 H14A 109.5 . . ?
C14 C141 H14B 109.5 . . ?
H14A C141 H14B 109.5 . . ?
C14 C141 H14C 109.5 . . ?
H14A C141 H14C 109.5 . . ?
H14B C141 H14C 109.5 . . ?
C16 C161 H16A 109.5 . . ?
C16 C161 H16B 109.5 . . ?
H16A C161 H16B 109.5 . . ?
C16 C161 H16C 109.5 . . ?
H16A C161 H16C 109.5 . . ?
H16B C161 H16C 109.5 . . ?
C22 C221 H22A 109.5 . . ?
C22 C221 H22B 109.5 . . ?
H22A C221 H22B 109.5 . . ?
C22 C221 H22C 109.5 . . ?
H22A C221 H22C 109.5 . . ?
H22B C221 H22C 109.5 . . ?
C24 C241 H24A 109.5 . . ?
C24 C241 H24B 109.5 . . ?
H24A C241 H24B 109.5 . . ?
C24 C241 H24C 109.5 . . ?
H24A C241 H24C 109.5 . . ?
H24B C241 H24C 109.5 . . ?
C26 C261 H26A 109.5 . . ?
C26 C261 H26B 109.5 . . ?
H26A C261 H26B 109.5 . . ?
C26 C261 H26C 109.5 . . ?
H26A C261 H26C 109.5 . . ?
H26B C261 H26C 109.5 . . ?

loop_
_geom_bond_atom_site_label_1
_geom_bond_atom_site_label_2
_geom_bond_distance
_geom_bond_site_symmetry_2
_geom_bond_publ_flag
Cr1 O1 2.0151(16) . ?
Cr1 O1 2.0244(15) 2_655 ?
Cr1 N1 2.0498(18) . ?
Cr1 O2 2.0993(17) . ?
Si1 N1 1.713(2) . ?
Si1 N2 1.757(2) . ?
Si1 C1 1.882(3) . ?
Si1 C2 1.883(3) . ?
Si2 O1 1.6351(16) . ?
Si2 N2 1.7415(19) . ?
Si2 C3 1.861(3) . ?
Si2 C4 1.867(3) . ?
O1 Cr1 2.0244(15) 2_655 ?
O2 C8 1.446(3) . ?
O2 C5 1.445(3) . ?
N1 C11 1.431(3) . ?
N2 C21 1.447(3) . ?
C1 H1A 0.9800 . ?
C1 H1B 0.9800 . ?
C1 H1C 0.9800 . ?
C2 H2A 0.9800 . ?
C2 H2B 0.9800 . ?
C2 H2C 0.9800 . ?
C3 H3A 0.9800 . ?
C3 H3B 0.9800 . ?
C3 H3C 0.9800 . ?
C4 H4A 0.9800 . ?
C4 H4B 0.9800 . ?
C4 H4C 0.9800 . ?
C5 C6 1.504(4) . ?
C5 H5A 0.9900 . ?
C5 H5B 0.9900 . ?
C6 C7 1.491(8) . ?
C6 H6A 0.9900 . ?
C6 H6B 0.9900 . ?
C7 C8 1.538(7) . ?
C7 H7A 0.9900 . ?
C7 H7B 0.9900 . ?
C7A H7AA 0.9900 . ?
C7A H7AB 0.9900 . ?
C8 H8A 0.9900 . ?
C8 H8B 0.9900 . ?
C11 C12 1.409(4) . ?
C11 C16 1.417(4) . ?
C12 C13 1.395(4) . ?
C12 C121 1.505(4) . ?
C13 C14 1.372(4) . ?
C13 H13A 0.9500 . ?
C14 C15 1.378(4) . ?
C14 C141 1.517(4) . ?
C15 C16 1.389(4) . ?
C15 H15A 0.9500 . ?
C16 C161 1.521(4) . ?
C21 C26 1.403(3) . ?
C21 C22 1.406(3) . ?
C22 C23 1.395(4) . ?
C22 C221 1.508(3) . ?
C23 C24 1.402(4) . ?
C23 H23A 0.9500 . ?
C24 C25 1.379(4) . ?
C24 C241 1.513(4) . ?
C25 C26 1.394(3) . ?
C25 H25A 0.9500 . ?
C26 C261 1.508(3) . ?
C121 H12A 0.9800 . ?
C121 H12B 0.9800 . ?
C121 H12C 0.9800 . ?
C141 H14A 0.9800 . ?
C141 H14B 0.9800 . ?
C141 H14C 0.9800 . ?
C161 H16A 0.9800 . ?
C161 H16B 0.9800 . ?
C161 H16C 0.9800 . ?
C221 H22A 0.9800 . ?
C221 H22B 0.9800 . ?
C221 H22C 0.9800 . ?
C241 H24A 0.9800 . ?
C241 H24B 0.9800 . ?
C241 H24C 0.9800 . ?
C261 H26A 0.9800 . ?
C261 H26B 0.9800 . ?
C261 H26C 0.9800 . ?
